data_4004040
loop_
_publ_author_name
'Belik, A.A.'
'Iikubo, S.'
'Kodama, K.'
'Igawa, N.'
'Shamoto, S.'
'Takayama-Muromachi, E.'

_publ_section_title
;
 Neutron powder diffraction study on the crystal and magnetic structures
 of BiCrO3 :At 470 K perovskite structure
;
_journal_name_full 'Chemistry of Materials'
_journal_page_first 3765
_journal_page_last 3769
_journal_paper_doi 10.1021/cm800375d
_journal_volume 20
_journal_year 2008
_chemical_formula_sum 'Bi Cr O3'
_chemical_name_common 'BiCrO3 perovskite at 490 K'
_space_group_IT_number 62
_space_group_name_Hall '-P 2ac 2n'
_space_group_name_H-M_alt 'P n m a'
_cell_angle_alpha 90.000000
_cell_angle_beta 90.000000
_cell_angle_gamma 90.000000
_cell_formula_units_Z 4
_cell_length_a 5.54568(12)
_cell_length_b 7.7577(2)
_cell_length_c 5.42862(12)
_cell_volume 233.549(9)
_diffrn_ambient_pressure 100
_diffrn_ambient_temperature 490
_cod_data_source_file BiCrO3-perovskite-490K.cif
_cod_data_source_block BiCrO3-perovskite-490K
_cod_original_cell_volume 233.548(9)
_cod_database_code 4004040

loop_
_space_group_symop_id
_space_group_symop_operation_xyz
1 x,y,z
2 -x,-y,-z
3 -x+1/2,-y,z+1/2
4 x+1/2,y,-z+1/2
5 -x,y+1/2,-z
6 x,-y+1/2,z
7 x+1/2,-y+1/2,-z+1/2
8 -x+1/2,y+1/2,z+1/2

loop_
_atom_site_label
_atom_site_occupancy
_atom_site_fract_x
_atom_site_fract_y
_atom_site_fract_z
_atom_site_adp_type
_atom_site_B_iso_or_equiv
_atom_site_type_symbol
Bi 1.0 0.0429(2) 0.250000 0.9954(3) Biso 1.02(3) Bi
Cr 1.0 0.000000 0.000000 0.500000 Biso 0.46(4) Cr
O1 1.0 0.4783(3) 0.250000 0.0798(3) Biso 0.65(3) O
O2 1.0 0.2959(2) 0.03958(16) 0.7030(2) Biso 1.01(3) O
